data_7060389
loop_
_publ_author_name
'Mondal, Rajarshi'
'Braun, Jason D.'
'Lozada, Issiah B.'
'Nickel, Rachel'
'van Lierop, Johan'
'Herbert, David E.'

_publ_section_title
;
 Group VIII coordination complexes of bidentate P^N ligands bearing
 \p-extended quinoline or phenanthridine N-heterocycles
;
_journal_issue 9
_journal_name_full 'New Journal of Chemistry'
_journal_page_first 4427
_journal_page_last 4436
_journal_paper_doi 10.1039/D1NJ00254F
_journal_volume 45
_journal_year 2021
_chemical_formula_moiety 'C52 H40 Cl2 N2 P2 Ru, 1.19(C H2 Cl2)'
_chemical_formula_sum 'C53.19 H42.37 Cl4.37 N2 P2 Ru'
_chemical_formula_weight 1027.51
_space_group_crystal_system orthorhombic
_space_group_IT_number 56
_space_group_name_Hall '-P 2ab 2ac'
_space_group_name_H-M_alt 'P c c n'
_atom_sites_solution_hydrogens geom
_audit_creation_date 2019-04-12
_audit_creation_method
;
Olex2 1.2
(compiled May 18 2018 14:05:52 for OlexSys, GUI svn.r5506)
;
_audit_update_record
;
2021-01-05 deposited with the CCDC.	2021-02-09 downloaded from the CCDC.
;
_cell_angle_alpha 90
_cell_angle_beta 90
_cell_angle_gamma 90
_cell_formula_units_Z 8
_cell_length_a 33.4946(15)
_cell_length_b 14.0731(7)
_cell_length_c 23.4674(11)
_cell_measurement_reflns_used 9146
_cell_measurement_temperature 150(2)
_cell_measurement_theta_max 27.44
_cell_measurement_theta_min 2.57
_cell_volume 11061.9(9)
_computing_cell_refinement 'SAINT V8.38A (?, 2016)'
_computing_data_reduction 'SAINT V8.38A (?, 2016)'
_computing_molecular_graphics 'Olex2 (Dolomanov et al., 2009)'
_computing_publication_material 'Olex2 (Dolomanov et al., 2009)'
_computing_structure_refinement 'ShelXL (Sheldrick, 2015)'
_computing_structure_solution 'SHELXT 2018/2 (Sheldrick, 2018)'
_diffrn_ambient_temperature 150.0
_diffrn_measured_fraction_theta_full 0.999
_diffrn_measured_fraction_theta_max 0.997
_diffrn_measurement_device_type 'Bruker D8 Quest ECO CMOS'
_diffrn_measurement_method '\f and \w scans'
_diffrn_radiation_type MoK\a
_diffrn_radiation_wavelength 0.71073
_diffrn_reflns_av_R_equivalents 0.1153
_diffrn_reflns_av_unetI/netI 0.0349
_diffrn_reflns_Laue_measured_fraction_full 0.999
_diffrn_reflns_Laue_measured_fraction_max 0.997
_diffrn_reflns_limit_h_max 43
_diffrn_reflns_limit_h_min -43
_diffrn_reflns_limit_k_max 18
_diffrn_reflns_limit_k_min -18
_diffrn_reflns_limit_l_max 30
_diffrn_reflns_limit_l_min -30
_diffrn_reflns_number 295194
_diffrn_reflns_point_group_measured_fraction_full 0.999
_diffrn_reflns_point_group_measured_fraction_max 0.997
_diffrn_reflns_theta_full 25.242
_diffrn_reflns_theta_max 27.580
_diffrn_reflns_theta_min 2.260
_diffrn_standards_number 0
_exptl_absorpt_coefficient_mu 0.586
_exptl_absorpt_correction_T_max 0.7456
_exptl_absorpt_correction_T_min 0.6871
_exptl_absorpt_correction_type multi-scan
_exptl_absorpt_process_details
;
SADABS-2016/2 (Bruker,2016) was used for absorption correction.
wR2(int) was 0.0755 before and 0.0699 after correction.
The Ratio of minimum to maximum transmission is 0.9215.
The \l/2 correction factor is Not present.
;
_exptl_crystal_colour orange
_exptl_crystal_colour_primary orange
_exptl_crystal_density_diffrn 1.234
_exptl_crystal_description block
_exptl_crystal_F_000 4191
_exptl_crystal_size_max 0.33
_exptl_crystal_size_mid 0.11
_exptl_crystal_size_min 0.07
_refine_diff_density_max 0.978
_refine_diff_density_min -0.570
_refine_diff_density_rms 0.088
_refine_ls_extinction_method none
_refine_ls_goodness_of_fit_ref 1.085
_refine_ls_hydrogen_treatment constr
_refine_ls_matrix_type full
_refine_ls_number_parameters 589
_refine_ls_number_reflns 12779
_refine_ls_number_restraints 0
_refine_ls_restrained_S_all 1.085
_refine_ls_R_factor_all 0.0755
_refine_ls_R_factor_gt 0.0485
_refine_ls_shift/su_max 0.001
_refine_ls_shift/su_mean 0.000
_refine_ls_structure_factor_coef Fsqd
_refine_ls_weighting_details 'w=1/[\s^2^(Fo^2^)+(0.0561P)^2^+16.6296P] where P=(Fo^2^+2Fc^2^)/3'
_refine_ls_weighting_scheme calc
_refine_ls_wR_factor_gt 0.1166
_refine_ls_wR_factor_ref 0.1294
_reflns_Friedel_coverage 0.000
_reflns_number_gt 9400
_reflns_number_total 12779
_reflns_threshold_expression 'I > 2\s(I)'
_cod_data_source_file d1nj00254f2.cif
_cod_data_source_block deh266_sq
_cod_depositor_comments 'Adding full bibliography for 7060382--7060389.cif.'
_cod_database_code 7060389
_shelx_shelxl_version_number 2018/3
_shelx_space_group_comment
;
The symmetry employed for this shelxl refinement is uniquely defined
by the following loop, which should always be used as a source of
symmetry information in preference to the above space-group names.
They are only intended as comments.
;
_shelx_estimated_absorpt_t_max 0.960
_shelx_estimated_absorpt_t_min 0.830
_olex2_refinement_description
;
1. Fixed Uiso
 At 1.2 times of:
  All C(H) groups, All C(H,H) groups
 At 1.5 times of:
  All C(H,H,H) groups
2. Others
 Sof(C53)=Sof(H53A)=Sof(H53B)=Sof(Cl3)=Sof(Cl4)=FVAR(1)
 Fixed Sof: C54(0.33333) H54A(0.33333) H54B(0.33333) Cl5(0.33333) Cl6(0.33333)
3.a Secondary CH2 refined with riding coordinates:
 C53(H53A,H53B), C54(H54A,H54B)
3.b Aromatic/amide H refined with riding coordinates:
 C1(H1), C3(H3), C4(H4), C5(H5), C6(H6), C11(H11), C13(H13), C16(H16),
 C17(H17), C18(H18), C19(H19), C20(H20), C22(H22), C23(H23), C24(H24), C25(H25),
  C26(H26), C27(H27), C29(H29), C30(H30), C31(H31), C32(H32), C37(H37),
 C39(H39), C42(H42), C43(H43), C44(H44), C45(H45), C46(H46), C48(H48), C49(H49),
  C50(H50), C51(H51), C52(H52)
3.c Idealised Me refined as rotating group:
 C14(H14A,H14B,H14C), C40(H40A,H40B,H40C)
;
_platon_squeeze_void_probe_radius 1.20
_olex2_submission_special_instructions 'No special instructions were received'

loop_
_space_group_symop_operation_xyz
'x, y, z'
'-x+1/2, -y+1/2, z'
'-x, y+1/2, -z+1/2'
'x+1/2, -y, -z+1/2'
'-x, -y, -z'
'x-1/2, y-1/2, -z'
'x, -y-1/2, z-1/2'
'-x-1/2, y, z-1/2'

loop_
_atom_site_label
_atom_site_type_symbol
_atom_site_fract_x
_atom_site_fract_y
_atom_site_fract_z
_atom_site_U_iso_or_equiv
_atom_site_adp_type
_atom_site_occupancy
_atom_site_site_symmetry_order
_atom_site_calc_flag
_atom_site_refinement_flags_posn
_atom_site_refinement_flags_adp
_atom_site_refinement_flags_occupancy
_atom_site_disorder_assembly
_atom_site_disorder_group
C1 C 0.32722(10) 0.3673(3) 0.46771(15) 0.0390(8) Uani 1 1 d . . . . .
H1 H 0.347586 0.364431 0.495835 0.047 Uiso 1 1 calc R . . . .
C2 C 0.28671(11) 0.3742(3) 0.48686(15) 0.0447(10) Uani 1 1 d . . . . .
C3 C 0.27811(13) 0.3767(4) 0.54568(18) 0.0698(16) Uani 1 1 d . . . . .
H3 H 0.299141 0.376452 0.572835 0.084 Uiso 1 1 calc R . . . .
C4 C 0.23919(14) 0.3794(5) 0.5632(2) 0.089(2) Uani 1 1 d . . . . .
H4 H 0.233179 0.380620 0.602778 0.106 Uiso 1 1 calc R . . . .
C5 C 0.20820(13) 0.3804(5) 0.5233(2) 0.0751(17) Uani 1 1 d . . . . .
H5 H 0.181311 0.382517 0.536140 0.090 Uiso 1 1 calc R . . . .
C6 C 0.21605(12) 0.3782(4) 0.46614(18) 0.0539(11) Uani 1 1 d . . . . .
H6 H 0.194648 0.378435 0.439585 0.065 Uiso 1 1 calc R . . . .
C7 C 0.25581(10) 0.3758(3) 0.44651(15) 0.0391(8) Uani 1 1 d . . . . .
C8 C 0.26711(9) 0.3753(2) 0.38704(14) 0.0312(7) Uani 1 1 d . . . . .
C9 C 0.30801(9) 0.3721(2) 0.37288(13) 0.0262(7) Uani 1 1 d . . . . .
C10 C 0.32008(9) 0.3762(2) 0.31563(13) 0.0270(7) Uani 1 1 d . . . . .
C11 C 0.29154(10) 0.3812(3) 0.27340(15) 0.0344(8) Uani 1 1 d . . . . .
H11 H 0.299812 0.383808 0.234712 0.041 Uiso 1 1 calc R . . . .
C12 C 0.25094(10) 0.3825(3) 0.28593(15) 0.0378(8) Uani 1 1 d . . . . .
C13 C 0.23911(10) 0.3796(3) 0.34231(16) 0.0384(8) Uani 1 1 d . . . . .
H13 H 0.211432 0.380665 0.351122 0.046 Uiso 1 1 calc R . . . .
C14 C 0.22062(12) 0.3872(4) 0.23852(18) 0.0588(13) Uani 1 1 d . . . . .
H14A H 0.230641 0.428497 0.208085 0.088 Uiso 1 1 calc GR . . . .
H14B H 0.195490 0.412976 0.253326 0.088 Uiso 1 1 calc GR . . . .
H14C H 0.216016 0.323275 0.223351 0.088 Uiso 1 1 calc GR . . . .
C15 C 0.37744(9) 0.3302(2) 0.23205(12) 0.0269(7) Uani 1 1 d . . . . .
C16 C 0.36915(10) 0.2343(3) 0.22558(14) 0.0333(7) Uani 1 1 d . . . . .
H16 H 0.363961 0.196386 0.258240 0.040 Uiso 1 1 calc R . . . .
C17 C 0.36835(12) 0.1933(3) 0.17196(16) 0.0440(9) Uani 1 1 d . . . . .
H17 H 0.361954 0.127871 0.168045 0.053 Uiso 1 1 calc R . . . .
C18 C 0.37676(11) 0.2466(3) 0.12433(14) 0.0436(10) Uani 1 1 d . . . . .
H18 H 0.376502 0.218190 0.087620 0.052 Uiso 1 1 calc R . . . .
C19 C 0.38548(12) 0.3408(3) 0.13034(15) 0.0460(10) Uani 1 1 d . . . . .
H19 H 0.391537 0.377594 0.097518 0.055 Uiso 1 1 calc R . . . .
C20 C 0.38566(11) 0.3838(3) 0.18353(14) 0.0394(9) Uani 1 1 d . . . . .
H20 H 0.391380 0.449672 0.186868 0.047 Uiso 1 1 calc R . . . .
C21 C 0.38182(10) 0.5086(2) 0.29045(14) 0.0318(7) Uani 1 1 d . . . . .
C22 C 0.42102(10) 0.5393(3) 0.28121(14) 0.0338(8) Uani 1 1 d . . . . .
H22 H 0.442046 0.493998 0.280423 0.041 Uiso 1 1 calc R . . . .
C23 C 0.42963(13) 0.6342(3) 0.27321(17) 0.0479(10) Uani 1 1 d . . . . .
H23 H 0.456362 0.653914 0.266628 0.058 Uiso 1 1 calc R . . . .
C24 C 0.39979(17) 0.6993(3) 0.2748(3) 0.0800(18) Uani 1 1 d . . . . .
H24 H 0.405581 0.764546 0.268583 0.096 Uiso 1 1 calc R . . . .
C25 C 0.36091(17) 0.6709(3) 0.2853(4) 0.101(3) Uani 1 1 d . . . . .
H25 H 0.340218 0.716910 0.287408 0.121 Uiso 1 1 calc R . . . .
C26 C 0.35202(13) 0.5747(3) 0.2930(2) 0.0651(14) Uani 1 1 d . . . . .
H26 H 0.325288 0.555280 0.299943 0.078 Uiso 1 1 calc R . . . .
C27 C 0.40367(10) 0.5290(2) 0.42270(14) 0.0323(7) Uani 1 1 d . . . . .
H27 H 0.375426 0.524395 0.420192 0.039 Uiso 1 1 calc R . . . .
C28 C 0.42006(11) 0.6165(2) 0.44276(14) 0.0343(8) Uani 1 1 d . . . . .
C29 C 0.39526(13) 0.6928(3) 0.45810(19) 0.0507(10) Uani 1 1 d . . . . .
H29 H 0.367227 0.688382 0.452525 0.061 Uiso 1 1 calc R . . . .
C30 C 0.41139(14) 0.7735(3) 0.48108(18) 0.0507(10) Uani 1 1 d . . . . .
H30 H 0.394655 0.825521 0.490918 0.061 Uiso 1 1 calc R . . . .
C31 C 0.45244(13) 0.7792(3) 0.48997(15) 0.0402(9) Uani 1 1 d . . . . .
H31 H 0.463332 0.834663 0.507050 0.048 Uiso 1 1 calc R . . . .
C32 C 0.47744(12) 0.7066(2) 0.47462(13) 0.0345(8) Uani 1 1 d . . . . .
H32 H 0.505386 0.712384 0.480581 0.041 Uiso 1 1 calc R . . . .
C33 C 0.46168(10) 0.6235(2) 0.45001(13) 0.0288(7) Uani 1 1 d . . . . .
C34 C 0.48555(10) 0.5442(2) 0.43140(12) 0.0261(7) Uani 1 1 d . . . . .
C35 C 0.46641(9) 0.4618(2) 0.40997(12) 0.0240(6) Uani 1 1 d . . . . .
C36 C 0.48936(9) 0.3849(2) 0.38950(12) 0.0233(6) Uani 1 1 d . . . . .
C37 C 0.53044(9) 0.3901(2) 0.39182(13) 0.0287(7) Uani 1 1 d . . . . .
H37 H 0.545800 0.338077 0.378200 0.034 Uiso 1 1 calc R . . . .
C38 C 0.55015(10) 0.4699(3) 0.41369(14) 0.0319(7) Uani 1 1 d . . . . .
C39 C 0.52752(10) 0.5450(2) 0.43312(13) 0.0310(7) Uani 1 1 d . . . . .
H39 H 0.540732 0.599175 0.448202 0.037 Uiso 1 1 calc R . . . .
C40 C 0.59509(10) 0.4732(3) 0.41563(17) 0.0446(9) Uani 1 1 d . . . . .
H40A H 0.605123 0.417929 0.436630 0.067 Uiso 1 1 calc GR . . . .
H40B H 0.603688 0.531552 0.434804 0.067 Uiso 1 1 calc GR . . . .
H40C H 0.605687 0.472195 0.376708 0.067 Uiso 1 1 calc GR . . . .
C41 C 0.47513(9) 0.2879(3) 0.28353(13) 0.0337(8) Uani 1 1 d . . . . .
C42 C 0.46216(11) 0.2122(3) 0.25058(16) 0.0475(10) Uani 1 1 d . . . . .
H42 H 0.447411 0.161936 0.267506 0.057 Uiso 1 1 calc R . . . .
C43 C 0.47082(14) 0.2102(5) 0.19248(19) 0.0699(17) Uani 1 1 d . . . . .
H43 H 0.462050 0.158069 0.170009 0.084 Uiso 1 1 calc R . . . .
C44 C 0.49172(15) 0.2821(5) 0.16758(17) 0.077(2) Uani 1 1 d . . . . .
H44 H 0.497163 0.280384 0.127863 0.093 Uiso 1 1 calc R . . . .
C45 C 0.50481(13) 0.3564(4) 0.19966(18) 0.0662(15) Uani 1 1 d . . . . .
H45 H 0.519519 0.406247 0.182182 0.079 Uiso 1 1 calc R . . . .
C46 C 0.49680(11) 0.3602(3) 0.25816(14) 0.0427(9) Uani 1 1 d . . . . .
H46 H 0.506174 0.412072 0.280333 0.051 Uiso 1 1 calc R . . . .
C47 C 0.48430(10) 0.1767(2) 0.38124(13) 0.0295(7) Uani 1 1 d . . . . .
C48 C 0.52278(11) 0.1530(3) 0.36284(16) 0.0391(8) Uani 1 1 d . . . . .
H48 H 0.536731 0.195157 0.338257 0.047 Uiso 1 1 calc R . . . .
C49 C 0.54077(13) 0.0696(3) 0.37983(17) 0.0491(10) Uani 1 1 d . . . . .
H49 H 0.567188 0.055301 0.367834 0.059 Uiso 1 1 calc R . . . .
C50 C 0.52022(13) 0.0066(3) 0.41442(18) 0.0498(11) Uani 1 1 d . . . . .
H50 H 0.532522 -0.050850 0.426387 0.060 Uiso 1 1 calc R . . . .
C51 C 0.48191(13) 0.0277(3) 0.43137(17) 0.0450(9) Uani 1 1 d . . . . .
H51 H 0.467551 -0.016245 0.454270 0.054 Uiso 1 1 calc R . . . .
C52 C 0.46404(11) 0.1127(2) 0.41530(14) 0.0349(8) Uani 1 1 d . . . . .
H52 H 0.437727 0.126859 0.427800 0.042 Uiso 1 1 calc R . . . .
Cl1 Cl 0.36862(2) 0.17209(6) 0.36867(3) 0.02934(17) Uani 1 1 d . . . . .
Cl2 Cl 0.41482(2) 0.27975(6) 0.48412(3) 0.03079(18) Uani 1 1 d . . . . .
N1 N 0.33809(7) 0.3646(2) 0.41442(11) 0.0271(6) Uani 1 1 d . . . . .
N2 N 0.42458(8) 0.4551(2) 0.40757(10) 0.0266(6) Uani 1 1 d . . . . .
P1 P 0.46047(2) 0.28801(6) 0.35859(3) 0.02410(17) Uani 1 1 d . . . . .
P2 P 0.37351(2) 0.38187(6) 0.30317(3) 0.02401(17) Uani 1 1 d . . . . .
Ru1 Ru 0.39825(2) 0.32670(2) 0.38545(2) 0.02270(8) Uani 1 1 d . . . . .
C53 C 0.3874(2) -0.0662(6) 0.3426(4) 0.129(4) Uani 0.853(4) 1 d . . P . .
H53A H 0.403794 -0.122688 0.351635 0.155 Uiso 0.853(4) 1 calc R . P . .
H53B H 0.396361 -0.012729 0.366754 0.155 Uiso 0.853(4) 1 calc R . P . .
Cl3 Cl 0.33840(8) -0.08960(17) 0.35468(18) 0.1646(16) Uani 0.853(4) 1 d . . P . .
Cl4 Cl 0.39271(9) -0.03405(13) 0.26380(10) 0.1304(12) Uani 0.853(4) 1 d . . P . .
C54 C 0.2662(7) 0.6272(11) 0.4735(11) 0.110(8) Uani 0.3333 1 d . . P . .
H54A H 0.251479 0.567119 0.479677 0.132 Uiso 0.3333 1 calc R . P . .
H54B H 0.245918 0.678376 0.473105 0.132 Uiso 0.3333 1 calc R . P . .
Cl5 Cl 0.28202(18) 0.6222(4) 0.4156(3) 0.117(2) Uani 0.3333 1 d . . P . .
Cl6 Cl 0.2955(2) 0.6459(7) 0.5366(5) 0.189(4) Uani 0.3333 1 d . . P . .

loop_
_atom_site_aniso_label
_atom_site_aniso_U_11
_atom_site_aniso_U_22
_atom_site_aniso_U_33
_atom_site_aniso_U_23
_atom_site_aniso_U_13
_atom_site_aniso_U_12
C1 0.0287(17) 0.061(2) 0.0271(17) -0.0081(17) 0.0025(14) 0.0002(17)
C2 0.0333(19) 0.073(3) 0.0282(18) -0.0027(19) 0.0103(15) 0.0037(19)
C3 0.039(2) 0.137(5) 0.033(2) -0.004(3) 0.0095(18) 0.014(3)
C4 0.048(3) 0.182(7) 0.036(2) 0.003(3) 0.019(2) 0.020(3)
C5 0.037(2) 0.140(5) 0.049(3) 0.003(3) 0.020(2) 0.009(3)
C6 0.0305(19) 0.089(3) 0.042(2) 0.004(2) 0.0108(17) 0.001(2)
C7 0.0254(17) 0.058(2) 0.0343(19) -0.0022(17) 0.0078(14) -0.0014(17)
C8 0.0239(15) 0.0382(19) 0.0316(17) -0.0028(15) 0.0058(13) -0.0058(14)
C9 0.0230(15) 0.0306(17) 0.0250(16) -0.0024(13) 0.0027(12) -0.0044(13)
C10 0.0212(14) 0.0344(18) 0.0255(16) -0.0012(14) 0.0023(12) -0.0037(13)
C11 0.0262(16) 0.049(2) 0.0284(17) -0.0009(16) 0.0011(13) -0.0040(15)
C12 0.0246(16) 0.052(2) 0.0374(19) -0.0007(17) -0.0032(15) -0.0042(16)
C13 0.0196(16) 0.053(2) 0.043(2) 0.0000(18) 0.0022(14) -0.0045(16)
C14 0.029(2) 0.106(4) 0.041(2) 0.002(2) -0.0072(17) -0.002(2)
C15 0.0202(14) 0.0419(18) 0.0186(14) -0.0027(14) 0.0015(11) -0.0040(14)
C16 0.0360(18) 0.0411(19) 0.0226(16) -0.0030(14) 0.0021(14) -0.0032(16)
C17 0.051(2) 0.051(2) 0.0304(18) -0.0140(17) -0.0006(17) -0.0077(19)
C18 0.038(2) 0.074(3) 0.0187(16) -0.0119(17) 0.0007(14) -0.011(2)
C19 0.044(2) 0.074(3) 0.0206(16) 0.0042(18) 0.0034(15) -0.017(2)
C20 0.0382(19) 0.054(2) 0.0265(17) 0.0019(16) 0.0021(14) -0.0163(18)
C21 0.0299(17) 0.0326(18) 0.0328(17) -0.0028(14) 0.0047(14) -0.0074(14)
C22 0.0331(18) 0.0378(19) 0.0306(17) -0.0009(15) 0.0046(14) -0.0094(15)
C23 0.051(2) 0.045(2) 0.047(2) -0.0069(19) 0.0112(19) -0.020(2)
C24 0.077(4) 0.032(2) 0.131(5) -0.003(3) 0.028(4) -0.013(2)
C25 0.064(3) 0.034(2) 0.204(8) 0.002(4) 0.031(4) 0.005(2)
C26 0.040(2) 0.037(2) 0.119(4) -0.003(3) 0.021(3) 0.0016(19)
C27 0.0272(17) 0.0376(19) 0.0321(17) -0.0125(15) 0.0051(13) -0.0012(15)
C28 0.0409(19) 0.0344(19) 0.0274(17) -0.0079(14) 0.0045(15) -0.0048(16)
C29 0.047(2) 0.051(2) 0.054(3) -0.017(2) 0.0046(19) 0.0021(19)
C30 0.068(3) 0.034(2) 0.050(2) -0.0126(18) 0.010(2) 0.000(2)
C31 0.064(3) 0.0314(19) 0.0255(17) -0.0024(15) -0.0037(17) -0.0139(18)
C32 0.051(2) 0.0318(17) 0.0205(15) 0.0047(14) -0.0034(15) -0.0112(16)
C33 0.0384(18) 0.0318(17) 0.0163(14) 0.0019(13) -0.0004(13) -0.0101(15)
C34 0.0355(17) 0.0297(16) 0.0131(13) 0.0047(12) -0.0001(12) -0.0079(14)
C35 0.0267(15) 0.0331(17) 0.0122(13) 0.0002(12) -0.0005(11) -0.0079(13)
C36 0.0264(15) 0.0292(16) 0.0143(13) 0.0030(12) 0.0003(11) -0.0050(12)
C37 0.0255(15) 0.0376(18) 0.0231(15) 0.0068(14) 0.0002(12) -0.0027(14)
C38 0.0283(16) 0.0423(19) 0.0250(16) 0.0114(15) -0.0045(13) -0.0098(15)
C39 0.0332(17) 0.0380(19) 0.0217(15) 0.0097(14) -0.0075(13) -0.0166(15)
C40 0.0282(19) 0.060(3) 0.046(2) 0.0054(19) -0.0065(16) -0.0106(18)
C41 0.0221(15) 0.063(2) 0.0163(14) -0.0073(15) 0.0009(12) 0.0105(16)
C42 0.0342(19) 0.079(3) 0.0295(18) -0.0211(19) -0.0036(15) 0.013(2)
C43 0.055(3) 0.123(5) 0.032(2) -0.035(3) -0.013(2) 0.044(3)
C44 0.062(3) 0.155(6) 0.0149(18) -0.005(3) 0.0038(19) 0.060(4)
C45 0.046(2) 0.123(4) 0.030(2) 0.026(3) 0.0153(18) 0.032(3)
C46 0.0303(18) 0.075(3) 0.0224(17) 0.0120(18) 0.0047(14) 0.0120(18)
C47 0.0303(16) 0.0350(17) 0.0232(15) -0.0089(14) -0.0058(13) 0.0009(14)
C48 0.041(2) 0.045(2) 0.0315(18) -0.0153(16) 0.0018(15) 0.0049(17)
C49 0.049(2) 0.052(2) 0.047(2) -0.020(2) -0.0034(19) 0.019(2)
C50 0.062(3) 0.037(2) 0.050(2) -0.0151(19) -0.016(2) 0.016(2)
C51 0.059(3) 0.036(2) 0.039(2) -0.0041(17) -0.0101(18) -0.0042(19)
C52 0.0405(19) 0.0353(19) 0.0290(17) -0.0055(15) -0.0048(15) -0.0026(16)
Cl1 0.0282(4) 0.0337(4) 0.0261(4) -0.0032(3) 0.0001(3) -0.0094(3)
Cl2 0.0299(4) 0.0440(5) 0.0185(3) -0.0046(3) 0.0010(3) -0.0060(3)
N1 0.0224(13) 0.0365(15) 0.0222(13) -0.0058(11) 0.0035(10) -0.0029(11)
N2 0.0237(13) 0.0379(15) 0.0181(12) -0.0060(11) 0.0031(10) -0.0043(12)
P1 0.0225(4) 0.0337(4) 0.0161(3) -0.0056(3) 0.0017(3) -0.0032(3)
P2 0.0199(4) 0.0316(4) 0.0205(4) -0.0031(3) 0.0028(3) -0.0058(3)
Ru1 0.01979(12) 0.03163(14) 0.01668(12) -0.00581(10) 0.00300(9) -0.00590(10)
C53 0.076(5) 0.124(7) 0.188(10) -0.117(7) 0.017(5) -0.007(5)
Cl3 0.1039(18) 0.0755(14) 0.315(5) -0.047(2) -0.005(2) 0.0085(13)
Cl4 0.222(3) 0.0595(11) 0.1093(17) -0.0085(11) -0.0361(17) 0.0578(14)
C54 0.124(18) 0.026(8) 0.18(2) -0.028(11) 0.009(17) 0.021(9)
Cl5 0.110(4) 0.077(3) 0.164(6) -0.035(4) 0.027(4) -0.023(3)
Cl6 0.085(4) 0.218(9) 0.262(11) -0.066(8) 0.045(6) -0.008(5)

loop_
_atom_type_symbol
_atom_type_description
_atom_type_scat_dispersion_real
_atom_type_scat_dispersion_imag
_atom_type_scat_source
C C 0.0033 0.0016 'International Tables Vol C Tables 4.2.6.8 and 6.1.1.4'
H H 0.0000 0.0000 'International Tables Vol C Tables 4.2.6.8 and 6.1.1.4'
Cl Cl 0.1484 0.1585 'International Tables Vol C Tables 4.2.6.8 and 6.1.1.4'
N N 0.0061 0.0033 'International Tables Vol C Tables 4.2.6.8 and 6.1.1.4'
P P 0.1023 0.0942 'International Tables Vol C Tables 4.2.6.8 and 6.1.1.4'
Ru Ru -1.2594 0.8363 'International Tables Vol C Tables 4.2.6.8 and 6.1.1.4'

loop_
_geom_angle_atom_site_label_1
_geom_angle_atom_site_label_2
_geom_angle_atom_site_label_3
_geom_angle
_geom_angle_site_symmetry_1
_geom_angle_site_symmetry_3
_geom_angle_publ_flag
N1 C1 C2 124.6(3) . . ?
C3 C2 C1 120.1(4) . . ?
C7 C2 C1 119.2(3) . . ?
C7 C2 C3 120.6(3) . . ?
C4 C3 C2 119.3(4) . . ?
C3 C4 C5 120.4(4) . . ?
C6 C5 C4 120.9(4) . . ?
C5 C6 C7 120.2(4) . . ?
C2 C7 C6 118.5(3) . . ?
C2 C7 C8 117.3(3) . . ?
C6 C7 C8 124.3(3) . . ?
C9 C8 C7 118.8(3) . . ?
C13 C8 C7 123.0(3) . . ?
C13 C8 C9 118.2(3) . . ?
C10 C9 C8 120.2(3) . . ?
C10 C9 N1 117.4(3) . . ?
N1 C9 C8 122.3(3) . . ?
C9 C10 P2 116.1(2) . . ?
C11 C10 C9 119.4(3) . . ?
C11 C10 P2 124.4(2) . . ?
C10 C11 C12 121.8(3) . . ?
C11 C12 C14 120.2(3) . . ?
C13 C12 C11 118.8(3) . . ?
C13 C12 C14 121.0(3) . . ?
C12 C13 C8 121.6(3) . . ?
C16 C15 C20 118.5(3) . . ?
C16 C15 P2 118.3(2) . . ?
C20 C15 P2 123.1(3) . . ?
C17 C16 C15 120.6(3) . . ?
C18 C17 C16 120.5(4) . . ?
C19 C18 C17 119.3(3) . . ?
C18 C19 C20 121.2(3) . . ?
C19 C20 C15 119.9(4) . . ?
C22 C21 P2 118.0(3) . . ?
C26 C21 C22 118.9(3) . . ?
C26 C21 P2 123.1(3) . . ?
C23 C22 C21 121.1(4) . . ?
C24 C23 C22 119.7(4) . . ?
C23 C24 C25 120.2(4) . . ?
C24 C25 C26 120.2(5) . . ?
C21 C26 C25 119.9(4) . . ?
N2 C27 C28 124.9(3) . . ?
C29 C28 C27 121.1(3) . . ?
C29 C28 C33 120.1(3) . . ?
C33 C28 C27 118.8(3) . . ?
C30 C29 C28 120.1(4) . . ?
C29 C30 C31 119.7(4) . . ?
C32 C31 C30 121.4(3) . . ?
C31 C32 C33 119.9(3) . . ?
C28 C33 C34 117.3(3) . . ?
C32 C33 C28 118.6(3) . . ?
C32 C33 C34 124.1(3) . . ?
C35 C34 C33 119.4(3) . . ?
C39 C34 C33 122.7(3) . . ?
C39 C34 C35 118.0(3) . . ?
C36 C35 C34 120.1(3) . . ?
N2 C35 C34 121.4(3) . . ?
N2 C35 C36 118.5(3) . . ?
C35 C36 P1 114.8(2) . . ?
C37 C36 C35 119.3(3) . . ?
C37 C36 P1 125.8(3) . . ?
C36 C37 C38 121.8(3) . . ?
C37 C38 C40 120.5(3) . . ?
C39 C38 C37 118.5(3) . . ?
C39 C38 C40 121.1(3) . . ?
C38 C39 C34 122.3(3) . . ?
C42 C41 P1 117.0(3) . . ?
C46 C41 C42 119.3(3) . . ?
C46 C41 P1 123.7(3) . . ?
C41 C42 C43 119.7(5) . . ?
C44 C43 C42 120.7(5) . . ?
C45 C44 C43 119.9(4) . . ?
C44 C45 C46 120.6(5) . . ?
C41 C46 C45 119.6(4) . . ?
C48 C47 P1 120.9(3) . . ?
C52 C47 C48 118.4(3) . . ?
C52 C47 P1 120.7(3) . . ?
C49 C48 C47 121.1(4) . . ?
C48 C49 C50 119.8(4) . . ?
C51 C50 C49 119.7(4) . . ?
C50 C51 C52 120.6(4) . . ?
C47 C52 C51 120.4(4) . . ?
C1 N1 C9 117.6(3) . . ?
C1 N1 Ru1 124.2(2) . . ?
C9 N1 Ru1 117.50(19) . . ?
C27 N2 C35 118.1(3) . . ?
C27 N2 Ru1 122.3(2) . . ?
C35 N2 Ru1 119.5(2) . . ?
C36 P1 C41 103.98(15) . . ?
C36 P1 C47 106.98(14) . . ?
C36 P1 Ru1 101.52(10) . . ?
C41 P1 C47 99.28(16) . . ?
C41 P1 Ru1 121.35(11) . . ?
C47 P1 Ru1 121.95(11) . . ?
C10 P2 C15 101.59(14) . . ?
C10 P2 C21 102.67(16) . . ?
C10 P2 Ru1 102.15(11) . . ?
C15 P2 C21 103.20(15) . . ?
C15 P2 Ru1 128.57(11) . . ?
C21 P2 Ru1 114.97(11) . . ?
Cl1 Ru1 Cl2 90.24(3) . . ?
N1 Ru1 Cl1 83.82(7) . . ?
N1 Ru1 Cl2 88.90(7) . . ?
N1 Ru1 P1 178.24(7) . . ?
N1 Ru1 P2 80.97(7) . . ?
N2 Ru1 Cl1 174.66(7) . . ?
N2 Ru1 Cl2 84.43(7) . . ?
N2 Ru1 N1 95.81(10) . . ?
N2 Ru1 P1 83.51(7) . . ?
N2 Ru1 P2 94.08(8) . . ?
P1 Ru1 Cl1 96.71(3) . . ?
P1 Ru1 Cl2 89.42(3) . . ?
P2 Ru1 Cl1 91.12(3) . . ?
P2 Ru1 Cl2 169.57(3) . . ?
P2 Ru1 P1 100.69(3) . . ?
Cl3 C53 Cl4 107.4(5) . . ?
Cl5 C54 Cl6 125.2(15) . . ?

loop_
_geom_bond_atom_site_label_1
_geom_bond_atom_site_label_2
_geom_bond_distance
_geom_bond_site_symmetry_2
_geom_bond_publ_flag
C1 C2 1.433(5) . ?
C1 N1 1.303(4) . ?
C2 C3 1.410(5) . ?
C2 C7 1.403(5) . ?
C3 C4 1.368(6) . ?
C4 C5 1.397(7) . ?
C5 C6 1.368(6) . ?
C6 C7 1.409(5) . ?
C7 C8 1.446(5) . ?
C8 C9 1.410(4) . ?
C8 C13 1.409(5) . ?
C9 C10 1.404(4) . ?
C9 N1 1.406(4) . ?
C10 C11 1.379(4) . ?
C10 P2 1.815(3) . ?
C11 C12 1.391(5) . ?
C12 C13 1.382(5) . ?
C12 C14 1.508(5) . ?
C15 C16 1.386(5) . ?
C15 C20 1.393(5) . ?
C15 P2 1.825(3) . ?
C16 C17 1.385(5) . ?
C17 C18 1.376(5) . ?
C18 C19 1.364(6) . ?
C19 C20 1.387(5) . ?
C21 C22 1.399(5) . ?
C21 C26 1.365(5) . ?
C21 P2 1.830(3) . ?
C22 C23 1.380(5) . ?
C23 C24 1.356(7) . ?
C24 C25 1.385(7) . ?
C25 C26 1.398(6) . ?
C27 C28 1.427(5) . ?
C27 N2 1.304(4) . ?
C28 C29 1.405(5) . ?
C28 C33 1.408(5) . ?
C29 C30 1.369(6) . ?
C30 C31 1.393(6) . ?
C31 C32 1.369(5) . ?
C32 C33 1.408(5) . ?
C33 C34 1.440(5) . ?
C34 C35 1.417(4) . ?
C34 C39 1.406(5) . ?
C35 C36 1.412(4) . ?
C35 N2 1.406(4) . ?
C36 C37 1.379(4) . ?
C36 P1 1.822(3) . ?
C37 C38 1.400(5) . ?
C38 C39 1.379(5) . ?
C38 C40 1.506(5) . ?
C41 C42 1.386(5) . ?
C41 C46 1.384(6) . ?
C41 P1 1.829(3) . ?
C42 C43 1.394(6) . ?
C43 C44 1.362(8) . ?
C44 C45 1.361(8) . ?
C45 C46 1.400(5) . ?
C47 C48 1.400(5) . ?
C47 C52 1.383(5) . ?
C47 P1 1.837(3) . ?
C48 C49 1.379(6) . ?
C49 C50 1.385(6) . ?
C50 C51 1.376(6) . ?
C51 C52 1.390(5) . ?
Cl1 Ru1 2.4238(8) . ?
Cl2 Ru1 2.4712(8) . ?
N1 Ru1 2.193(3) . ?
N2 Ru1 2.076(3) . ?
P1 Ru1 2.2442(8) . ?
P2 Ru1 2.2401(8) . ?
C53 Cl3 1.696(8) . ?
C53 Cl4 1.911(11) . ?
C54 Cl5 1.46(2) . ?
C54 Cl6 1.79(2) . ?

loop_
_platon_squeeze_void_nr
_platon_squeeze_void_average_x
_platon_squeeze_void_average_y
_platon_squeeze_void_average_z
_platon_squeeze_void_volume
_platon_squeeze_void_count_electrons
_platon_squeeze_void_content
1 0.250 -0.250 0.136 463 59 ' '
2 0.250 -0.250 0.636 463 59 ' '
3 0.750 0.250 0.364 463 58 ' '
4 0.750 0.250 0.864 463 58 ' '
